data_1560738
loop_
_publ_author_name
'Gao, Wei'
'Liu, Feng'
'Zhang, Xiu-Mei'
'Liu, Jie-Ping'
'Gao, Qing-Yu'

_publ_section_title
;
 Slow relaxation and magnetic coupling of magnetization in 3D CoII2-xZnIIx
 chain-based coordination frameworks with mixed double azide-tetrazolate
 bridges
;
_journal_name_full 'Journal of Solid State Chemistry'
_journal_page_first 108
_journal_page_last 114
_journal_paper_doi 10.1016/j.jssc.2018.08.032
_journal_volume 268
_journal_year 2018
_chemical_formula_sum 'C10 H14 Co2 N18 O4'
_chemical_formula_weight 568.25
_space_group_crystal_system monoclinic
_space_group_IT_number 15
_space_group_name_Hall '-C 2yc'
_space_group_name_H-M_alt 'C 1 2/c 1'
_atom_sites_solution_hydrogens mixed
_cell_angle_alpha 90
_cell_angle_beta 117.71(3)
_cell_angle_gamma 90
_cell_formula_units_Z 4
_cell_length_a 18.088(14)
_cell_length_b 9.688(8)
_cell_length_c 12.881(11)
_cell_measurement_reflns_used 6130
_cell_measurement_temperature 298(2)
_cell_measurement_theta_max 27.49
_cell_measurement_theta_min 3.28
_cell_volume 1998(3)
_computing_cell_refinement 'Bruker SMART'
_computing_data_collection 'Bruker SMART'
_computing_data_reduction 'Bruker SAINT'
_computing_molecular_graphics 'Bruker SHELXTL'
_computing_publication_material 'Bruker SHELXTL'
_computing_structure_refinement 'SHELXL-2014/7 (Sheldrick, 2014)'
_computing_structure_solution 'Bruker SHELXTL'
_diffrn_ambient_temperature 298(2)
_diffrn_measured_fraction_theta_full 0.998
_diffrn_measured_fraction_theta_max 0.998
_diffrn_measurement_device_type 'CCD area detector'
_diffrn_measurement_method 'phi and omega scans'
_diffrn_radiation_type MoK\a
_diffrn_radiation_wavelength 0.71073
_diffrn_reflns_av_R_equivalents 0.0283
_diffrn_reflns_av_unetI/netI 0.0183
_diffrn_reflns_Laue_measured_fraction_full 0.998
_diffrn_reflns_Laue_measured_fraction_max 0.998
_diffrn_reflns_limit_h_max 21
_diffrn_reflns_limit_h_min -21
_diffrn_reflns_limit_k_max 11
_diffrn_reflns_limit_k_min -11
_diffrn_reflns_limit_l_max 15
_diffrn_reflns_limit_l_min -15
_diffrn_reflns_number 10452
_diffrn_reflns_point_group_measured_fraction_full 0.998
_diffrn_reflns_point_group_measured_fraction_max 0.998
_diffrn_reflns_theta_full 25.016
_diffrn_reflns_theta_max 25.016
_diffrn_reflns_theta_min 3.284
_diffrn_source 'fine-focus sealed tube'
_exptl_absorpt_coefficient_mu 1.727
_exptl_absorpt_correction_type none
_exptl_crystal_colour pink
_exptl_crystal_density_diffrn 1.889
_exptl_crystal_density_method 'not measured'
_exptl_crystal_description block
_exptl_crystal_F_000 1144
_exptl_crystal_size_max 0.100
_exptl_crystal_size_mid 0.100
_exptl_crystal_size_min 0.080
_refine_diff_density_max 0.736
_refine_diff_density_min -0.753
_refine_diff_density_rms 0.075
_refine_ls_extinction_coef .
_refine_ls_extinction_method none
_refine_ls_goodness_of_fit_ref 1.058
_refine_ls_hydrogen_treatment mixed
_refine_ls_matrix_type full
_refine_ls_number_parameters 162
_refine_ls_number_reflns 1767
_refine_ls_number_restraints 3
_refine_ls_restrained_S_all 1.057
_refine_ls_R_factor_all 0.0352
_refine_ls_R_factor_gt 0.0299
_refine_ls_shift/su_max 0.000
_refine_ls_shift/su_mean 0.000
_refine_ls_structure_factor_coef Fsqd
_refine_ls_weighting_details 'w=1/[\s^2^(Fo^2^)+(0.0385P)^2^+5.6633P] where P=(Fo^2^+2Fc^2^)/3'
_refine_ls_weighting_scheme calc
_refine_ls_wR_factor_gt 0.0734
_refine_ls_wR_factor_ref 0.0760
_reflns_Friedel_coverage 0.000
_reflns_Friedel_fraction_full .
_reflns_Friedel_fraction_max .
_reflns_number_gt 1574
_reflns_number_total 1767
_reflns_threshold_expression 'I > 2\s(I)'
_cod_data_source_file JSSC-2018-268-108.cif
_cod_data_source_block 3
_cod_original_sg_symbol_H-M 'C 2/c'
_cod_database_code 1560738
_shelx_space_group_comment
;
The symmetry employed for this shelxl refinement is uniquely defined
by the following loop, which should always be used as a source of
symmetry information in preference to the above space-group names.
They are only intended as comments.
;
_shelx_estimated_absorpt_t_min 0.846
_shelx_estimated_absorpt_t_max 0.874

loop_
_space_group_symop_operation_xyz
'x, y, z'
'-x, y, -z+1/2'
'x+1/2, y+1/2, z'
'-x+1/2, y+1/2, -z+1/2'
'-x, -y, -z'
'x, -y, z-1/2'
'-x+1/2, -y+1/2, -z'
'x+1/2, -y+1/2, z-1/2'

loop_
_atom_site_label
_atom_site_type_symbol
_atom_site_fract_x
_atom_site_fract_y
_atom_site_fract_z
_atom_site_U_iso_or_equiv
_atom_site_adp_type
_atom_site_occupancy
_atom_site_site_symmetry_order
_atom_site_calc_flag
_atom_site_refinement_flags_posn
_atom_site_refinement_flags_adp
_atom_site_refinement_flags_occupancy
_atom_site_disorder_assembly
_atom_site_disorder_group
Co1 Co 1.0000 0.31265(5) 0.7500 0.01637(15) Uani 1 2 d S T P . .
Co2 Co 1.0000 0.5000 1.0000 0.01348(15) Uani 1 2 d S . P . .
N1 N 0.81736(14) 0.2869(3) 0.7038(2) 0.0267(6) Uani 1 1 d . . . . .
N2 N 0.89454(14) 0.3222(2) 0.7823(2) 0.0218(5) Uani 1 1 d . . . . .
N3 N 0.89222(13) 0.3935(2) 0.86833(19) 0.0206(5) Uani 1 1 d . . . . .
N4 N 0.81287(13) 0.4067(2) 0.8479(2) 0.0235(5) Uani 1 1 d . . . . .
N5 N 0.55409(13) 0.1987(2) 0.57833(19) 0.0191(5) Uani 1 1 d . . . . .
N6 N 0.54388(15) 0.4237(3) 0.6433(2) 0.0334(6) Uani 1 1 d . . . . .
N7 N 0.94776(14) 0.4692(2) 0.61541(19) 0.0203(5) Uani 1 1 d . . . . .
N8 N 0.90361(15) 0.5546(3) 0.6267(2) 0.0280(6) Uani 1 1 d . . . . .
N9 N 0.8618(2) 0.6353(4) 0.6382(3) 0.0610(10) Uani 1 1 d . . . . .
O1 O 0.94176(13) 0.1522(2) 0.62961(18) 0.0308(5) Uani 1 1 d . . . . .
H1B H 0.9725 0.0806 0.6528 0.046 Uiso 1 1 d R U . . .
H1C H 0.9388 0.1759 0.5637 0.046 Uiso 1 1 d R U . . .
O2 O 0.3091(4) 0.4672(10) 0.5270(5) 0.228(4) Uani 1 1 d D . . . .
H2A H 0.283(8) 0.544(8) 0.519(14) 0.342 Uiso 1 1 d D U . . .
H2B H 0.277(7) 0.410(11) 0.476(10) 0.342 Uiso 1 1 d D U . . .
C1 C 0.76873(16) 0.3414(3) 0.7465(2) 0.0203(6) Uani 1 1 d . . . . .
C2 C 0.51187(18) 0.3049(3) 0.5893(3) 0.0275(7) Uani 1 1 d . . . . .
H2 H 0.4542 0.2953 0.5559 0.033 Uiso 1 1 calc R U . . .
C3 C 0.62669(18) 0.4356(3) 0.6938(3) 0.0298(7) Uani 1 1 d . . . . .
H3 H 0.6514 0.5163 0.7341 0.036 Uiso 1 1 calc R U . . .
C4 C 0.67729(17) 0.3309(3) 0.6881(2) 0.0214(6) Uani 1 1 d . . . . .
C5 C 0.63727(17) 0.2145(3) 0.6257(2) 0.0219(6) Uani 1 1 d . . . . .
H5 H 0.6689 0.1447 0.6161 0.026 Uiso 1 1 calc R U . . .

loop_
_atom_site_aniso_label
_atom_site_aniso_U_11
_atom_site_aniso_U_22
_atom_site_aniso_U_33
_atom_site_aniso_U_23
_atom_site_aniso_U_13
_atom_site_aniso_U_12
Co1 0.0137(3) 0.0160(3) 0.0194(3) 0.000 0.0077(2) 0.000
Co2 0.0093(2) 0.0137(3) 0.0139(3) 0.00088(18) 0.00244(19) 0.00007(18)
N1 0.0191(12) 0.0313(14) 0.0273(13) -0.0083(10) 0.0086(10) -0.0065(10)
N2 0.0167(11) 0.0228(12) 0.0239(12) -0.0034(10) 0.0077(10) -0.0029(9)
N3 0.0159(11) 0.0213(12) 0.0206(11) -0.0007(9) 0.0052(9) -0.0012(10)
N4 0.0154(11) 0.0286(13) 0.0243(12) -0.0052(10) 0.0075(9) -0.0030(10)
N5 0.0152(11) 0.0194(12) 0.0197(11) -0.0029(9) 0.0055(9) -0.0026(9)
N6 0.0214(13) 0.0286(14) 0.0462(16) -0.0114(12) 0.0125(12) -0.0004(11)
N7 0.0201(12) 0.0207(12) 0.0214(12) 0.0019(9) 0.0107(10) 0.0047(10)
N8 0.0312(14) 0.0319(14) 0.0217(12) 0.0053(10) 0.0128(11) 0.0082(12)
N9 0.073(2) 0.068(2) 0.053(2) 0.0117(17) 0.0388(18) 0.045(2)
O1 0.0327(11) 0.0243(11) 0.0314(11) -0.0032(9) 0.0116(9) 0.0007(9)
O2 0.161(5) 0.397(11) 0.086(3) -0.006(5) 0.024(4) -0.202(7)
C1 0.0160(13) 0.0191(13) 0.0234(13) -0.0015(11) 0.0071(11) -0.0032(11)
C2 0.0182(14) 0.0275(16) 0.0337(16) -0.0072(13) 0.0094(13) -0.0017(12)
C3 0.0242(15) 0.0241(16) 0.0369(17) -0.0095(13) 0.0107(13) -0.0052(12)
C4 0.0195(14) 0.0208(14) 0.0223(14) -0.0023(11) 0.0083(12) -0.0029(11)
C5 0.0185(13) 0.0220(14) 0.0230(14) -0.0007(11) 0.0077(11) 0.0001(11)

loop_
_atom_type_symbol
_atom_type_description
_atom_type_scat_dispersion_real
_atom_type_scat_dispersion_imag
_atom_type_scat_source
C C 0.0033 0.0016 'International Tables Vol C Tables 4.2.6.8 and 6.1.1.4'
H H 0.0000 0.0000 'International Tables Vol C Tables 4.2.6.8 and 6.1.1.4'
N N 0.0061 0.0033 'International Tables Vol C Tables 4.2.6.8 and 6.1.1.4'
O O 0.0106 0.0060 'International Tables Vol C Tables 4.2.6.8 and 6.1.1.4'
Co Co 0.3494 0.9721 'International Tables Vol C Tables 4.2.6.8 and 6.1.1.4'

loop_
_geom_angle_atom_site_label_1
_geom_angle_atom_site_label_2
_geom_angle_atom_site_label_3
_geom_angle
_geom_angle_site_symmetry_1
_geom_angle_site_symmetry_3
O1 Co1 O1 84.52(13) 2_756 .
O1 Co1 N2 89.38(9) 2_756 2_756
O1 Co1 N2 94.30(9) . 2_756
O1 Co1 N2 94.30(9) 2_756 .
O1 Co1 N2 89.38(9) . .
N2 Co1 N2 175.03(12) 2_756 .
O1 Co1 N7 173.34(8) 2_756 .
O1 Co1 N7 92.58(11) . .
N2 Co1 N7 84.85(9) 2_756 .
N2 Co1 N7 91.66(9) . .
O1 Co1 N7 92.58(11) 2_756 2_756
O1 Co1 N7 173.34(8) . 2_756
N2 Co1 N7 91.66(9) 2_756 2_756
N2 Co1 N7 84.85(9) . 2_756
N7 Co1 N7 90.91(14) . 2_756
N7 Co2 N7 180.0 6_566 2_756
N7 Co2 N3 85.18(10) 6_566 5_767
N7 Co2 N3 94.82(10) 2_756 5_767
N7 Co2 N3 94.81(10) 6_566 .
N7 Co2 N3 85.19(10) 2_756 .
N3 Co2 N3 180.0 5_767 .
N7 Co2 N5 92.87(9) 6_566 8_556
N7 Co2 N5 87.13(9) 2_756 8_556
N3 Co2 N5 90.66(10) 5_767 8_556
N3 Co2 N5 89.34(10) . 8_556
N7 Co2 N5 87.13(9) 6_566 4_656
N7 Co2 N5 92.87(9) 2_756 4_656
N3 Co2 N5 89.34(10) 5_767 4_656
N3 Co2 N5 90.66(10) . 4_656
N5 Co2 N5 180.0 8_556 4_656
N2 N1 C1 104.1(2) . .
N3 N2 N1 109.9(2) . .
N3 N2 Co1 124.42(17) . .
N1 N2 Co1 123.82(19) . .
N2 N3 N4 109.5(2) . .
N2 N3 Co2 122.58(17) . .
N4 N3 Co2 127.02(18) . .
C1 N4 N3 104.3(2) . .
C2 N5 C5 116.2(2) . .
C2 N5 Co2 125.20(19) . 4_646
C5 N5 Co2 118.50(18) . 4_646
C2 N6 C3 116.6(3) . .
N8 N7 Co2 121.66(19) . 2_756
N8 N7 Co1 116.84(18) . .
Co2 N7 Co1 119.32(11) 2_756 .
N9 N8 N7 179.6(3) . .
Co1 O1 H1B 108.8 . .
Co1 O1 H1C 108.2 . .
H1B O1 H1C 107.1 . .
H2A O2 H2B 109(4) . .
N4 C1 N1 112.3(2) . .
N4 C1 C4 123.6(2) . .
N1 C1 C4 124.1(2) . .
N5 C2 N6 126.4(3) . .
N5 C2 H2 116.8 . .
N6 C2 H2 116.8 . .
N6 C3 C4 121.9(3) . .
N6 C3 H3 119.0 . .
C4 C3 H3 119.0 . .
C5 C4 C3 116.6(3) . .
C5 C4 C1 121.1(2) . .
C3 C4 C1 122.4(3) . .
N5 C5 C4 122.1(3) . .
N5 C5 H5 118.9 . .
C4 C5 H5 118.9 . .

loop_
_geom_bond_atom_site_label_1
_geom_bond_atom_site_label_2
_geom_bond_distance
_geom_bond_site_symmetry_2
Co1 O1 2.100(2) 2_756
Co1 O1 2.100(2) .
Co1 N2 2.135(3) 2_756
Co1 N2 2.135(3) .
Co1 N7 2.162(3) .
Co1 N7 2.162(3) 2_756
Co2 N7 2.121(3) 6_566
Co2 N7 2.121(3) 2_756
Co2 N3 2.160(2) 5_767
Co2 N3 2.160(2) .
Co2 N5 2.182(3) 8_556
Co2 N5 2.182(3) 4_656
N1 N2 1.333(3) .
N1 C1 1.343(4) .
N2 N3 1.323(3) .
N3 N4 1.340(3) .
N4 C1 1.332(4) .
N5 C2 1.328(4) .
N5 C5 1.344(4) .
N5 Co2 2.182(3) 4_646
N6 C2 1.330(4) .
N6 C3 1.332(4) .
N7 N8 1.205(3) .
N7 Co2 2.121(3) 2_756
N8 N9 1.144(4) .
O1 H1B 0.8517 .
O1 H1C 0.8572 .
O2 H2A 0.85(2) .
O2 H2B 0.85(2) .
C1 C4 1.468(4) .
C2 H2 0.9300 .
C3 C4 1.391(4) .
C3 H3 0.9300 .
C4 C5 1.379(4) .
C5 H5 0.9300 .
